data_1572831
loop_
_publ_author_name
'Arumugam, Ramar'
'Muhammed Munthasir, Akkarakkaran Thayyil'
'Kannan, Ramkumar'
'Banerjee, Dipanjan'
'Sudhakar, Pagidi'
'Soma, Venugopal Rao'
'Thilagar, Pakkirisamy'
'Chandrasekhar, Vadapalli'

_publ_section_title
;
 Regioisomers containing triarylboron-based motifs as multi-functional
 photoluminescent materials: from dual-mode delayed emission to
 pH-switchable room-temperature phosphorescence.
;
_journal_issue 44
_journal_name_full 'Chemical science'
_journal_page_first 18364
_journal_page_last 18378
_journal_paper_doi 10.1039/d4sc05656f
_journal_volume 15
_journal_year 2024
_chemical_formula_sum 'C30 H34 B N'
_chemical_formula_weight 419.39
_space_group_crystal_system triclinic
_space_group_IT_number 2
_space_group_name_Hall '-P 1'
_space_group_name_H-M_alt 'P -1'
_atom_sites_solution_hydrogens geom
_audit_creation_method SHELXL-2018/3
_audit_update_record
;
2024-05-27 deposited with the CCDC.	2024-10-07 downloaded from the CCDC.
;
_cell_angle_alpha 78.527(4)
_cell_angle_beta 89.087(4)
_cell_angle_gamma 87.192(4)
_cell_formula_units_Z 2
_cell_length_a 7.9503(4)
_cell_length_b 8.3312(4)
_cell_length_c 19.4228(9)
_cell_measurement_reflns_used 5084
_cell_measurement_temperature 298(2)
_cell_measurement_theta_max 25.6990
_cell_measurement_theta_min 2.9080
_cell_volume 1259.23(11)
_computing_cell_refinement 'CrysAlisPro 1.171.39.29d (Rigaku OD, 2017)'
_computing_data_collection 'CrysAlisPro 1.171.39.29d (Rigaku OD, 2017)'
_computing_data_reduction 'CrysAlisPro 1.171.39.29d (Rigaku OD, 2017)'
_computing_molecular_graphics 'Bruker SHELXTL'
_computing_publication_material 'Bruker SHELXTL'
_computing_structure_refinement 'SHELXL-2018/3 (Sheldrick, 2018)'
_computing_structure_solution 'SHELXL-2018/3 (Sheldrick, 2018)'
_diffrn_ambient_temperature 298(2)
_diffrn_measured_fraction_theta_full 0.987
_diffrn_measured_fraction_theta_max 0.987
_diffrn_measurement_device_type 'XtaLAB AFC12 (RINC): Kappa single'
_diffrn_measurement_method '\w scans'
_diffrn_radiation_type MoK\a
_diffrn_radiation_wavelength 0.71073
_diffrn_reflns_av_R_equivalents 0.0645
_diffrn_reflns_av_unetI/netI 0.0606
_diffrn_reflns_Laue_measured_fraction_full 0.987
_diffrn_reflns_Laue_measured_fraction_max 0.987
_diffrn_reflns_limit_h_max 8
_diffrn_reflns_limit_h_min -9
_diffrn_reflns_limit_k_max 9
_diffrn_reflns_limit_k_min -9
_diffrn_reflns_limit_l_max 22
_diffrn_reflns_limit_l_min -23
_diffrn_reflns_number 13236
_diffrn_reflns_point_group_measured_fraction_full 0.987
_diffrn_reflns_point_group_measured_fraction_max 0.987
_diffrn_reflns_theta_full 25.000
_diffrn_reflns_theta_max 24.999
_diffrn_reflns_theta_min 2.773
_diffrn_source 'fine-focus sealed X-ray tube'
_exptl_absorpt_coefficient_mu 0.062
_exptl_absorpt_correction_T_max 1.00000
_exptl_absorpt_correction_T_min 0.88760
_exptl_absorpt_correction_type multi-scan
_exptl_absorpt_process_details
;
CrysAlisPro 1.171.39.29d (Rigaku Oxford Diffraction, 2017)
Empirical absorption correction using spherical harmonics,
 implemented in SCALE3 ABSPACK scaling algorithm.
;
_exptl_crystal_colour yellow
_exptl_crystal_density_diffrn 1.106
_exptl_crystal_description block
_exptl_crystal_F_000 452
_exptl_crystal_size_max 0.413
_exptl_crystal_size_mid 0.382
_exptl_crystal_size_min 0.276
_refine_diff_density_max 0.218
_refine_diff_density_min -0.145
_refine_diff_density_rms 0.037
_refine_ls_extinction_method none
_refine_ls_goodness_of_fit_ref 1.048
_refine_ls_hydrogen_treatment constr
_refine_ls_matrix_type full
_refine_ls_number_parameters 297
_refine_ls_number_reflns 4372
_refine_ls_number_restraints 0
_refine_ls_restrained_S_all 1.048
_refine_ls_R_factor_all 0.0716
_refine_ls_R_factor_gt 0.0585
_refine_ls_shift/su_max 0.011
_refine_ls_shift/su_mean 0.000
_refine_ls_structure_factor_coef Fsqd
_refine_ls_weighting_details 'w=1/[\s^2^(Fo^2^)+(0.0916P)^2^+0.1728P] where P=(Fo^2^+2Fc^2^)/3'
_refine_ls_weighting_scheme calc
_refine_ls_wR_factor_gt 0.1667
_refine_ls_wR_factor_ref 0.1787
_reflns_Friedel_coverage 0.000
_reflns_number_gt 3389
_reflns_number_total 4372
_reflns_threshold_expression 'I > 2\s(I)'
_cod_data_source_file d4sc05656f2.cif
_cod_data_source_block C2
_cod_depositor_comments 'Adding full bibliography for 1572830--1572832.cif.'
_cod_original_cell_volume 1259.24(11)
_cod_database_code 1572831
_shelx_shelxl_version_number 2018/3
_shelx_space_group_comment
;
The symmetry employed for this shelxl refinement is uniquely defined
by the following loop, which should always be used as a source of
symmetry information in preference to the above space-group names.
They are only intended as comments.
;
_shelx_estimated_absorpt_t_min 0.975
_shelx_estimated_absorpt_t_max 0.983

loop_
_space_group_symop_operation_xyz
'x, y, z'
'-x, -y, -z'

loop_
_atom_site_label
_atom_site_type_symbol
_atom_site_fract_x
_atom_site_fract_y
_atom_site_fract_z
_atom_site_U_iso_or_equiv
_atom_site_adp_type
_atom_site_occupancy
_atom_site_site_symmetry_order
_atom_site_calc_flag
_atom_site_refinement_flags_posn
_atom_site_refinement_flags_adp
_atom_site_refinement_flags_occupancy
_atom_site_disorder_assembly
_atom_site_disorder_group
N1 N -0.0185(2) 0.2000(2) 0.52883(9) 0.0826(6) Uani 1 1 d . . . . .
B1 B 0.4924(3) 0.7413(2) 0.21552(11) 0.0533(5) Uani 1 1 d . . . . .
C1 C 0.4157(2) 0.6389(2) 0.28372(10) 0.0587(5) Uani 1 1 d . . . . .
C2 C 0.2497(2) 0.5985(2) 0.28787(9) 0.0573(5) Uani 1 1 d . . . . .
H2 H 0.180978 0.636217 0.249157 0.069 Uiso 1 1 calc R U . . .
C3 C 0.1791(2) 0.5015(2) 0.34880(9) 0.0531(4) Uani 1 1 d . . . . .
C4 C 0.0086(2) 0.4645(2) 0.35391(10) 0.0621(5) Uani 1 1 d . . . . .
H4 H -0.062603 0.507272 0.316531 0.074 Uiso 1 1 calc R U . . .
C5 C -0.0549(3) 0.3678(2) 0.41208(10) 0.0658(5) Uani 1 1 d . . . . .
H5 H -0.168395 0.345165 0.413484 0.079 Uiso 1 1 calc R U . . .
C6 C 0.0484(3) 0.2999(2) 0.47126(10) 0.0627(5) Uani 1 1 d . . . . .
C7 C 0.2151(3) 0.3372(2) 0.46749(10) 0.0643(5) Uani 1 1 d . . . . .
H7 H 0.284533 0.295266 0.505572 0.077 Uiso 1 1 calc R U . . .
C8 C 0.2846(2) 0.4381(2) 0.40702(9) 0.0564(5) Uani 1 1 d . . . . .
C9 C 0.4542(3) 0.4798(3) 0.40294(10) 0.0678(5) Uani 1 1 d . . . . .
H9 H 0.525340 0.439069 0.440586 0.081 Uiso 1 1 calc R U . . .
C10 C 0.5156(3) 0.5784(3) 0.34488(10) 0.0670(5) Uani 1 1 d . . . . .
H10 H 0.626875 0.608007 0.344802 0.080 Uiso 1 1 calc R U . . .
C11 C -0.1935(3) 0.1646(3) 0.53363(13) 0.0910(7) Uani 1 1 d . . . . .
H11A H -0.258779 0.259420 0.541462 0.136 Uiso 1 1 calc R U . . .
H11B H -0.210557 0.074523 0.572003 0.136 Uiso 1 1 calc R U . . .
H11C H -0.228179 0.136222 0.490647 0.136 Uiso 1 1 calc R U . . .
C12 C 0.0814(4) 0.1368(3) 0.59075(12) 0.0976(8) Uani 1 1 d . . . . .
H12A H 0.185506 0.087884 0.577287 0.146 Uiso 1 1 calc R U . . .
H12B H 0.020450 0.055714 0.622130 0.146 Uiso 1 1 calc R U . . .
H12C H 0.104640 0.224804 0.613930 0.146 Uiso 1 1 calc R U . . .
C13 C 0.4141(2) 0.7261(2) 0.14289(9) 0.0509(4) Uani 1 1 d . . . . .
C14 C 0.3557(2) 0.8650(2) 0.09346(9) 0.0533(4) Uani 1 1 d . . . . .
C15 C 0.2716(3) 0.8443(2) 0.03393(10) 0.0666(5) Uani 1 1 d . . . . .
H15 H 0.229597 0.936849 0.002964 0.080 Uiso 1 1 calc R U . . .
C16 C 0.2477(3) 0.6923(3) 0.01883(10) 0.0725(6) Uani 1 1 d . . . . .
C17 C 0.3132(3) 0.5581(3) 0.06511(11) 0.0725(6) Uani 1 1 d . . . . .
H17 H 0.303406 0.454605 0.054873 0.087 Uiso 1 1 calc R U . . .
C18 C 0.3936(2) 0.5711(2) 0.12660(10) 0.0597(5) Uani 1 1 d . . . . .
C19 C 0.3801(3) 1.0367(2) 0.10289(11) 0.0681(5) Uani 1 1 d . . . . .
H19A H 0.495742 1.062541 0.093814 0.102 Uiso 1 1 calc R U . . .
H19B H 0.350976 1.045641 0.150185 0.102 Uiso 1 1 calc R U . . .
H19C H 0.309227 1.111928 0.070702 0.102 Uiso 1 1 calc R U . . .
C20 C 0.1532(5) 0.6746(4) -0.04613(14) 0.1151(10) Uani 1 1 d . . . . .
H20A H 0.175918 0.566558 -0.055355 0.173 Uiso 1 1 calc R U . . .
H20B H 0.189322 0.754560 -0.085562 0.173 Uiso 1 1 calc R U . . .
H20C H 0.034561 0.691386 -0.038665 0.173 Uiso 1 1 calc R U . . .
C21 C 0.4646(3) 0.4145(2) 0.17249(13) 0.0827(7) Uani 1 1 d . . . . .
H21A H 0.380967 0.369998 0.206180 0.124 Uiso 1 1 calc R U . . .
H21B H 0.562076 0.437941 0.196643 0.124 Uiso 1 1 calc R U . . .
H21C H 0.495728 0.336405 0.143714 0.124 Uiso 1 1 calc R U . . .
C22 C 0.6418(2) 0.8558(2) 0.22123(9) 0.0520(4) Uani 1 1 d . . . . .
C23 C 0.6251(2) 0.9784(2) 0.26187(9) 0.0543(4) Uani 1 1 d . . . . .
C24 C 0.7518(2) 1.0873(2) 0.26130(9) 0.0568(5) Uani 1 1 d . . . . .
H24 H 0.736000 1.170475 0.286690 0.068 Uiso 1 1 calc R U . . .
C25 C 0.8997(2) 1.0767(2) 0.22462(10) 0.0587(5) Uani 1 1 d . . . . .
C26 C 0.9193(2) 0.9522(2) 0.18727(10) 0.0600(5) Uani 1 1 d . . . . .
H26 H 1.020270 0.940300 0.163591 0.072 Uiso 1 1 calc R U . . .
C27 C 0.7939(2) 0.8441(2) 0.18378(9) 0.0552(4) Uani 1 1 d . . . . .
C28 C 0.4705(3) 1.0012(3) 0.30579(12) 0.0758(6) Uani 1 1 d . . . . .
H28A H 0.479114 0.926397 0.350228 0.114 Uiso 1 1 calc R U . . .
H28B H 0.372046 0.979849 0.281701 0.114 Uiso 1 1 calc R U . . .
H28C H 0.462155 1.111710 0.313347 0.114 Uiso 1 1 calc R U . . .
C29 C 1.0336(3) 1.1989(3) 0.22476(14) 0.0841(7) Uani 1 1 d . . . . .
H29A H 0.991252 1.305985 0.202148 0.126 Uiso 1 1 calc R U . . .
H29B H 1.131304 1.167930 0.199893 0.126 Uiso 1 1 calc R U . . .
H29C H 1.063312 1.200458 0.272320 0.126 Uiso 1 1 calc R U . . .
C30 C 0.8258(3) 0.7144(3) 0.13996(13) 0.0776(6) Uani 1 1 d . . . . .
H30A H 0.754636 0.738327 0.099388 0.116 Uiso 1 1 calc R U . . .
H30B H 0.801448 0.608917 0.167444 0.116 Uiso 1 1 calc R U . . .
H30C H 0.941650 0.713648 0.125230 0.116 Uiso 1 1 calc R U . . .

loop_
_atom_site_aniso_label
_atom_site_aniso_U_11
_atom_site_aniso_U_22
_atom_site_aniso_U_33
_atom_site_aniso_U_23
_atom_site_aniso_U_13
_atom_site_aniso_U_12
N1 0.0869(13) 0.0867(13) 0.0630(11) 0.0131(9) 0.0167(9) -0.0126(10)
B1 0.0513(11) 0.0444(10) 0.0623(12) -0.0065(9) 0.0034(9) -0.0007(8)
C1 0.0579(11) 0.0565(11) 0.0588(11) -0.0024(8) -0.0003(8) -0.0109(8)
C2 0.0556(11) 0.0598(11) 0.0531(10) -0.0013(8) -0.0032(8) -0.0085(8)
C3 0.0523(10) 0.0532(10) 0.0528(10) -0.0072(8) -0.0026(8) -0.0061(8)
C4 0.0575(11) 0.0723(12) 0.0531(11) -0.0030(9) -0.0014(8) -0.0086(9)
C5 0.0619(12) 0.0716(13) 0.0617(11) -0.0064(9) 0.0079(9) -0.0112(9)
C6 0.0757(13) 0.0557(11) 0.0535(11) -0.0038(8) 0.0127(9) -0.0043(9)
C7 0.0722(13) 0.0637(12) 0.0519(11) 0.0006(8) -0.0016(9) -0.0010(9)
C8 0.0606(11) 0.0547(10) 0.0518(10) -0.0059(8) -0.0050(8) -0.0016(8)
C9 0.0610(12) 0.0768(13) 0.0595(12) 0.0023(10) -0.0119(9) -0.0043(9)
C10 0.0576(11) 0.0742(13) 0.0649(12) -0.0010(10) -0.0052(9) -0.0109(9)
C11 0.0957(18) 0.0871(16) 0.0831(16) 0.0003(12) 0.0307(13) -0.0157(13)
C12 0.124(2) 0.0946(18) 0.0605(14) 0.0164(12) 0.0067(13) -0.0028(15)
C13 0.0502(9) 0.0453(9) 0.0563(10) -0.0065(7) 0.0098(7) -0.0102(7)
C14 0.0591(10) 0.0472(10) 0.0521(10) -0.0057(7) 0.0121(8) -0.0086(7)
C15 0.0786(13) 0.0641(12) 0.0534(11) -0.0015(9) 0.0052(9) -0.0100(10)
C16 0.0884(15) 0.0754(14) 0.0559(11) -0.0133(10) 0.0044(10) -0.0253(11)
C17 0.0892(15) 0.0590(12) 0.0748(13) -0.0229(10) 0.0104(11) -0.0229(10)
C18 0.0631(11) 0.0464(10) 0.0695(12) -0.0092(8) 0.0064(9) -0.0128(8)
C19 0.0869(14) 0.0448(10) 0.0699(12) -0.0042(8) 0.0015(10) -0.0042(9)
C20 0.162(3) 0.116(2) 0.0728(16) -0.0195(15) -0.0206(17) -0.043(2)
C21 0.0938(16) 0.0429(11) 0.1094(18) -0.0096(11) -0.0077(13) -0.0054(10)
C22 0.0534(10) 0.0492(10) 0.0510(10) -0.0037(7) 0.0029(8) -0.0062(7)
C23 0.0564(10) 0.0545(10) 0.0502(9) -0.0058(8) 0.0010(8) -0.0035(8)
C24 0.0668(12) 0.0519(10) 0.0522(10) -0.0112(8) -0.0051(9) -0.0031(8)
C25 0.0589(11) 0.0557(11) 0.0602(11) -0.0064(8) -0.0066(9) -0.0097(8)
C26 0.0495(10) 0.0595(11) 0.0704(12) -0.0107(9) 0.0076(8) -0.0081(8)
C27 0.0549(10) 0.0498(10) 0.0605(11) -0.0095(8) 0.0061(8) -0.0055(8)
C28 0.0763(14) 0.0768(14) 0.0776(14) -0.0243(11) 0.0203(11) -0.0069(11)
C29 0.0728(14) 0.0812(15) 0.1058(18) -0.0312(13) 0.0008(12) -0.0253(11)
C30 0.0693(13) 0.0729(14) 0.0983(16) -0.0350(12) 0.0219(12) -0.0134(10)

loop_
_atom_type_symbol
_atom_type_description
_atom_type_scat_dispersion_real
_atom_type_scat_dispersion_imag
_atom_type_scat_source
C C 0.0033 0.0016 'International Tables Vol C Tables 4.2.6.8 and 6.1.1.4'
H H 0.0000 0.0000 'International Tables Vol C Tables 4.2.6.8 and 6.1.1.4'
B B 0.0013 0.0007 'International Tables Vol C Tables 4.2.6.8 and 6.1.1.4'
N N 0.0061 0.0033 'International Tables Vol C Tables 4.2.6.8 and 6.1.1.4'

loop_
_geom_angle_atom_site_label_1
_geom_angle_atom_site_label_2
_geom_angle_atom_site_label_3
_geom_angle
_geom_angle_site_symmetry_1
_geom_angle_site_symmetry_3
_geom_angle_publ_flag
C6 N1 C11 122.2(2) . . ?
C6 N1 C12 121.3(2) . . ?
C11 N1 C12 116.30(18) . . ?
C1 B1 C22 119.55(16) . . ?
C1 B1 C13 117.67(15) . . ?
C22 B1 C13 122.78(15) . . ?
C2 C1 C10 116.39(16) . . ?
C2 C1 B1 121.91(17) . . ?
C10 C1 B1 121.68(16) . . ?
C1 C2 C3 122.63(17) . . ?
C1 C2 H2 118.7 . . ?
C3 C2 H2 118.7 . . ?
C4 C3 C8 118.28(16) . . ?
C4 C3 C2 122.69(16) . . ?
C8 C3 C2 119.02(16) . . ?
C5 C4 C3 121.54(18) . . ?
C5 C4 H4 119.2 . . ?
C3 C4 H4 119.2 . . ?
C4 C5 C6 121.62(18) . . ?
C4 C5 H5 119.2 . . ?
C6 C5 H5 119.2 . . ?
N1 C6 C7 122.14(19) . . ?
N1 C6 C5 120.34(19) . . ?
C7 C6 C5 117.51(17) . . ?
C6 C7 C8 121.89(18) . . ?
C6 C7 H7 119.1 . . ?
C8 C7 H7 119.1 . . ?
C9 C8 C3 118.36(16) . . ?
C9 C8 C7 122.50(17) . . ?
C3 C8 C7 119.13(17) . . ?
C10 C9 C8 120.91(18) . . ?
C10 C9 H9 119.5 . . ?
C8 C9 H9 119.5 . . ?
C9 C10 C1 122.56(18) . . ?
C9 C10 H10 118.7 . . ?
C1 C10 H10 118.7 . . ?
N1 C11 H11A 109.5 . . ?
N1 C11 H11B 109.5 . . ?
H11A C11 H11B 109.5 . . ?
N1 C11 H11C 109.5 . . ?
H11A C11 H11C 109.5 . . ?
H11B C11 H11C 109.5 . . ?
N1 C12 H12A 109.5 . . ?
N1 C12 H12B 109.5 . . ?
H12A C12 H12B 109.5 . . ?
N1 C12 H12C 109.5 . . ?
H12A C12 H12C 109.5 . . ?
H12B C12 H12C 109.5 . . ?
C18 C13 C14 117.44(17) . . ?
C18 C13 B1 120.50(16) . . ?
C14 C13 B1 122.01(15) . . ?
C15 C14 C13 119.70(16) . . ?
C15 C14 C19 118.00(17) . . ?
C13 C14 C19 122.29(17) . . ?
C16 C15 C14 122.77(19) . . ?
C16 C15 H15 118.6 . . ?
C14 C15 H15 118.6 . . ?
C17 C16 C15 117.18(19) . . ?
C17 C16 C20 121.6(2) . . ?
C15 C16 C20 121.2(2) . . ?
C16 C17 C18 122.55(19) . . ?
C16 C17 H17 118.7 . . ?
C18 C17 H17 118.7 . . ?
C17 C18 C13 120.20(18) . . ?
C17 C18 C21 117.61(18) . . ?
C13 C18 C21 122.12(18) . . ?
C14 C19 H19A 109.5 . . ?
C14 C19 H19B 109.5 . . ?
H19A C19 H19B 109.5 . . ?
C14 C19 H19C 109.5 . . ?
H19A C19 H19C 109.5 . . ?
H19B C19 H19C 109.5 . . ?
C16 C20 H20A 109.5 . . ?
C16 C20 H20B 109.5 . . ?
H20A C20 H20B 109.5 . . ?
C16 C20 H20C 109.5 . . ?
H20A C20 H20C 109.5 . . ?
H20B C20 H20C 109.5 . . ?
C18 C21 H21A 109.5 . . ?
C18 C21 H21B 109.5 . . ?
H21A C21 H21B 109.5 . . ?
C18 C21 H21C 109.5 . . ?
H21A C21 H21C 109.5 . . ?
H21B C21 H21C 109.5 . . ?
C23 C22 C27 117.55(15) . . ?
C23 C22 B1 120.91(15) . . ?
C27 C22 B1 121.49(15) . . ?
C24 C23 C22 120.11(16) . . ?
C24 C23 C28 117.07(16) . . ?
C22 C23 C28 122.80(16) . . ?
C25 C24 C23 122.42(17) . . ?
C25 C24 H24 118.8 . . ?
C23 C24 H24 118.8 . . ?
C24 C25 C26 117.46(16) . . ?
C24 C25 C29 120.72(18) . . ?
C26 C25 C29 121.82(18) . . ?
C25 C26 C27 122.44(17) . . ?
C25 C26 H26 118.8 . . ?
C27 C26 H26 118.8 . . ?
C26 C27 C22 119.91(16) . . ?
C26 C27 C30 118.44(16) . . ?
C22 C27 C30 121.65(16) . . ?
C23 C28 H28A 109.5 . . ?
C23 C28 H28B 109.5 . . ?
H28A C28 H28B 109.5 . . ?
C23 C28 H28C 109.5 . . ?
H28A C28 H28C 109.5 . . ?
H28B C28 H28C 109.5 . . ?
C25 C29 H29A 109.5 . . ?
C25 C29 H29B 109.5 . . ?
H29A C29 H29B 109.5 . . ?
C25 C29 H29C 109.5 . . ?
H29A C29 H29C 109.5 . . ?
H29B C29 H29C 109.5 . . ?
C27 C30 H30A 109.5 . . ?
C27 C30 H30B 109.5 . . ?
H30A C30 H30B 109.5 . . ?
C27 C30 H30C 109.5 . . ?
H30A C30 H30C 109.5 . . ?
H30B C30 H30C 109.5 . . ?

loop_
_geom_bond_atom_site_label_1
_geom_bond_atom_site_label_2
_geom_bond_distance
_geom_bond_site_symmetry_2
_geom_bond_publ_flag
N1 C6 1.371(2) . ?
N1 C11 1.434(3) . ?
N1 C12 1.447(3) . ?
B1 C1 1.559(3) . ?
B1 C22 1.578(3) . ?
B1 C13 1.581(3) . ?
C1 C2 1.375(2) . ?
C1 C10 1.431(3) . ?
C2 C3 1.418(2) . ?
C2 H2 0.9300 . ?
C3 C4 1.403(2) . ?
C3 C8 1.418(2) . ?
C4 C5 1.357(3) . ?
C4 H4 0.9300 . ?
C5 C6 1.429(3) . ?
C5 H5 0.9300 . ?
C6 C7 1.374(3) . ?
C7 C8 1.423(3) . ?
C7 H7 0.9300 . ?
C8 C9 1.406(3) . ?
C9 C10 1.356(3) . ?
C9 H9 0.9300 . ?
C10 H10 0.9300 . ?
C11 H11A 0.9600 . ?
C11 H11B 0.9600 . ?
C11 H11C 0.9600 . ?
C12 H12A 0.9600 . ?
C12 H12B 0.9600 . ?
C12 H12C 0.9600 . ?
C13 C18 1.407(2) . ?
C13 C14 1.413(2) . ?
C14 C15 1.389(3) . ?
C14 C19 1.500(2) . ?
C15 C16 1.378(3) . ?
C15 H15 0.9300 . ?
C16 C17 1.373(3) . ?
C16 C20 1.514(3) . ?
C17 C18 1.389(3) . ?
C17 H17 0.9300 . ?
C18 C21 1.515(3) . ?
C19 H19A 0.9600 . ?
C19 H19B 0.9600 . ?
C19 H19C 0.9600 . ?
C20 H20A 0.9600 . ?
C20 H20B 0.9600 . ?
C20 H20C 0.9600 . ?
C21 H21A 0.9600 . ?
C21 H21B 0.9600 . ?
C21 H21C 0.9600 . ?
C22 C23 1.410(2) . ?
C22 C27 1.410(2) . ?
C23 C24 1.386(2) . ?
C23 C28 1.510(3) . ?
C24 C25 1.373(3) . ?
C24 H24 0.9300 . ?
C25 C26 1.381(3) . ?
C25 C29 1.508(3) . ?
C26 C27 1.387(2) . ?
C26 H26 0.9300 . ?
C27 C30 1.513(3) . ?
C28 H28A 0.9600 . ?
C28 H28B 0.9600 . ?
C28 H28C 0.9600 . ?
C29 H29A 0.9600 . ?
C29 H29B 0.9600 . ?
C29 H29C 0.9600 . ?
C30 H30A 0.9600 . ?
C30 H30B 0.9600 . ?
C30 H30C 0.9600 . ?

loop_
_geom_torsion_atom_site_label_1
_geom_torsion_atom_site_label_2
_geom_torsion_atom_site_label_3
_geom_torsion_atom_site_label_4
_geom_torsion
_geom_torsion_site_symmetry_1
_geom_torsion_site_symmetry_2
_geom_torsion_site_symmetry_3
_geom_torsion_site_symmetry_4
_geom_torsion_publ_flag
C22 B1 C1 C2 150.07(18) . . . . ?
C13 B1 C1 C2 -29.4(3) . . . . ?
C22 B1 C1 C10 -31.5(3) . . . . ?
C13 B1 C1 C10 149.00(18) . . . . ?
C10 C1 C2 C3 -0.3(3) . . . . ?
B1 C1 C2 C3 178.18(16) . . . . ?
C1 C2 C3 C4 177.93(17) . . . . ?
C1 C2 C3 C8 -2.5(3) . . . . ?
C8 C3 C4 C5 -1.4(3) . . . . ?
C2 C3 C4 C5 178.19(18) . . . . ?
C3 C4 C5 C6 0.5(3) . . . . ?
C11 N1 C6 C7 178.2(2) . . . . ?
C12 N1 C6 C7 3.9(3) . . . . ?
C11 N1 C6 C5 -2.5(3) . . . . ?
C12 N1 C6 C5 -176.8(2) . . . . ?
C4 C5 C6 N1 -178.78(19) . . . . ?
C4 C5 C6 C7 0.5(3) . . . . ?
N1 C6 C7 C8 178.67(18) . . . . ?
C5 C6 C7 C8 -0.7(3) . . . . ?
C4 C3 C8 C9 -177.81(17) . . . . ?
C2 C3 C8 C9 2.6(3) . . . . ?
C4 C3 C8 C7 1.3(3) . . . . ?
C2 C3 C8 C7 -178.34(16) . . . . ?
C6 C7 C8 C9 178.79(18) . . . . ?
C6 C7 C8 C3 -0.3(3) . . . . ?
C3 C8 C9 C10 0.1(3) . . . . ?
C7 C8 C9 C10 -178.91(19) . . . . ?
C8 C9 C10 C1 -3.1(3) . . . . ?
C2 C1 C10 C9 3.2(3) . . . . ?
B1 C1 C10 C9 -175.32(19) . . . . ?
C1 B1 C13 C18 -50.8(2) . . . . ?
C22 B1 C13 C18 129.72(18) . . . . ?
C1 B1 C13 C14 126.38(18) . . . . ?
C22 B1 C13 C14 -53.1(2) . . . . ?
C18 C13 C14 C15 4.2(2) . . . . ?
B1 C13 C14 C15 -173.05(16) . . . . ?
C18 C13 C14 C19 -176.16(16) . . . . ?
B1 C13 C14 C19 6.6(3) . . . . ?
C13 C14 C15 C16 -2.8(3) . . . . ?
C19 C14 C15 C16 177.57(18) . . . . ?
C14 C15 C16 C17 -0.9(3) . . . . ?
C14 C15 C16 C20 179.2(2) . . . . ?
C15 C16 C17 C18 3.0(3) . . . . ?
C20 C16 C17 C18 -177.0(2) . . . . ?
C16 C17 C18 C13 -1.5(3) . . . . ?
C16 C17 C18 C21 -178.5(2) . . . . ?
C14 C13 C18 C17 -2.2(3) . . . . ?
B1 C13 C18 C17 175.12(16) . . . . ?
C14 C13 C18 C21 174.65(17) . . . . ?
B1 C13 C18 C21 -8.1(3) . . . . ?
C1 B1 C22 C23 -56.3(2) . . . . ?
C13 B1 C22 C23 123.23(19) . . . . ?
C1 B1 C22 C27 126.44(19) . . . . ?
C13 B1 C22 C27 -54.1(2) . . . . ?
C27 C22 C23 C24 3.2(3) . . . . ?
B1 C22 C23 C24 -174.24(16) . . . . ?
C27 C22 C23 C28 -178.46(17) . . . . ?
B1 C22 C23 C28 4.1(3) . . . . ?
C22 C23 C24 C25 -3.0(3) . . . . ?
C28 C23 C24 C25 178.53(17) . . . . ?
C23 C24 C25 C26 0.2(3) . . . . ?
C23 C24 C25 C29 179.32(18) . . . . ?
C24 C25 C26 C27 2.5(3) . . . . ?
C29 C25 C26 C27 -176.66(19) . . . . ?
C25 C26 C27 C22 -2.2(3) . . . . ?
C25 C26 C27 C30 178.46(19) . . . . ?
C23 C22 C27 C26 -0.6(3) . . . . ?
B1 C22 C27 C26 176.75(17) . . . . ?
C23 C22 C27 C30 178.64(17) . . . . ?
B1 C22 C27 C30 -4.0(3) . . . . ?
